data_7056961
loop_
_publ_author_name
'Patel, Ram N.'
'Singh, Yogendra'
'Singh, Yogendra Pratap'
'Patel, Abhay K.'
'Patel, Neetu'
'Singh, Rita'
'Butcher, Raymond J.'
'Jasinski, Jerry P.'
'Colacio, Enrique'
'Palacios, Maria A.'

_publ_section_title
;
 Varying structural motifs, unusual X-band electron paramagnetic spectra,
 DFT studies and superoxide dismutase enzymatic activity of copper(ii)
 complexes with
 N&#x2032;-[(E)-phenyl(pyridin-2-yl)methylidene]benzohydrazide
;
_journal_issue 4
_journal_name_full 'New Journal of Chemistry'
_journal_page_first 3112
_journal_paper_doi 10.1039/C7NJ04182A
_journal_volume 42
_journal_year 2018
_chemical_formula_moiety 'C19 H15 N3 O'
_chemical_formula_sum 'C19 H15 N3 O'
_chemical_formula_weight 301.34
_space_group_crystal_system monoclinic
_space_group_IT_number 14
_space_group_name_Hall '-P 2ybc'
_space_group_name_H-M_alt 'P 1 21/c 1'
_symmetry_space_group_name_Hall '-P 2ybc'
_symmetry_space_group_name_H-M 'P 1 21/c 1'
_atom_sites_solution_hydrogens mixed
_audit_creation_method SHELXL-2014/7
_audit_update_record
;
2017-03-06 deposited with the CCDC.
2018-01-18 downloaded from the CCDC.
;
_cell_angle_alpha 90
_cell_angle_beta 110.569(3)
_cell_angle_gamma 90
_cell_formula_units_Z 4
_cell_length_a 9.3941(2)
_cell_length_b 15.6006(4)
_cell_length_c 11.3901(3)
_cell_measurement_reflns_used 3191
_cell_measurement_temperature 173(2)
_cell_measurement_theta_max 71.3220
_cell_measurement_theta_min 5.0200
_cell_volume 1562.84(7)
_computing_cell_refinement
;
CrysAlisPro, Agilent Technologies,
Version 1.171.37.35 (release 13-08-2014 CrysAlis171 .NET)
(compiled Aug 13 2014,18:06:01)
;
_computing_data_collection
;
CrysAlisPro, Agilent Technologies,
Version 1.171.37.35 (release 13-08-2014 CrysAlis171 .NET)
(compiled Aug 13 2014,18:06:01)
;
_computing_data_reduction
;
CrysAlisPro, Agilent Technologies,
Version 1.171.37.35 (release 13-08-2014 CrysAlis171 .NET)
(compiled Aug 13 2014,18:06:01)
;
_computing_molecular_graphics 'SHELXTL (Sheldrick, 2008)'
_computing_structure_refinement 'SHELXL-2014/7 (Sheldrick, 2008)'
_computing_structure_solution 'Shelxt (Sheldrick, 2015)'
_diffrn_ambient_temperature 173(2)
_diffrn_detector_area_resol_mean 16.0416
_diffrn_measured_fraction_theta_full 0.991
_diffrn_measured_fraction_theta_max 0.975
_diffrn_measurement_device_type 'Xcalibur, Eos, Gemini'
_diffrn_measurement_method '\w scans'
_diffrn_radiation_type CuK\a
_diffrn_radiation_wavelength 1.54184
_diffrn_reflns_av_R_equivalents 0.0218
_diffrn_reflns_av_unetI/netI 0.0265
_diffrn_reflns_Laue_measured_fraction_full 0.991
_diffrn_reflns_Laue_measured_fraction_max 0.975
_diffrn_reflns_limit_h_max 11
_diffrn_reflns_limit_h_min -11
_diffrn_reflns_limit_k_max 11
_diffrn_reflns_limit_k_min -18
_diffrn_reflns_limit_l_max 13
_diffrn_reflns_limit_l_min -13
_diffrn_reflns_number 5757
_diffrn_reflns_point_group_measured_fraction_full 0.991
_diffrn_reflns_point_group_measured_fraction_max 0.975
_diffrn_reflns_theta_full 67.500
_diffrn_reflns_theta_max 71.156
_diffrn_reflns_theta_min 5.024
_diffrn_source 'Enhance (Cu) X-ray Source'
_exptl_absorpt_coefficient_mu 0.650
_exptl_absorpt_correction_T_max 1.00000
_exptl_absorpt_correction_T_min 0.75246
_exptl_absorpt_correction_type multi-scan
_exptl_absorpt_process_details
;
CrysAlisPro, Agilent Technologies,
Version 1.171.37.35 (release 13-08-2014 CrysAlis171 .NET)
(compiled Aug 13 2014,18:06:01)
Empirical absorption correction using spherical harmonics,
 implemented in SCALE3 ABSPACK scaling algorithm.
;
_exptl_crystal_colour colorless
_exptl_crystal_density_diffrn 1.281
_exptl_crystal_description
;
block
;
_exptl_crystal_F_000 632
_exptl_crystal_size_max 0.47
_exptl_crystal_size_mid 0.32
_exptl_crystal_size_min 0.16
_refine_diff_density_max 0.239
_refine_diff_density_min -0.155
_refine_diff_density_rms 0.035
_refine_ls_extinction_coef 0.0158(17)
_refine_ls_extinction_expression Fc^*^=kFc[1+0.001xFc^2^\l^3^/sin(2\q)]^-1/4^
_refine_ls_extinction_method 'SHELXL-2014/7 (Sheldrick 2014'
_refine_ls_goodness_of_fit_ref 1.046
_refine_ls_hydrogen_treatment mixed
_refine_ls_matrix_type full
_refine_ls_number_parameters 213
_refine_ls_number_reflns 2949
_refine_ls_number_restraints 0
_refine_ls_restrained_S_all 1.046
_refine_ls_R_factor_all 0.0415
_refine_ls_R_factor_gt 0.0385
_refine_ls_shift/su_max 0.000
_refine_ls_shift/su_mean 0.000
_refine_ls_structure_factor_coef Fsqd
_refine_ls_weighting_details 'w=1/[\s^2^(Fo^2^)+(0.0536P)^2^+0.3978P] where P=(Fo^2^+2Fc^2^)/3'
_refine_ls_weighting_scheme calc
_refine_ls_wR_factor_gt 0.0999
_refine_ls_wR_factor_ref 0.1024
_reflns_Friedel_coverage 0.000
_reflns_number_gt 2715
_reflns_number_total 2949
_reflns_threshold_expression 'I > 2\s(I)'
_cod_data_source_file c7nj04182a2.cif
_cod_data_source_block shelx
_cod_depositor_comments 'Adding full bibliography for 7056961--7056966.cif.'
_cod_database_code 7056961
_shelx_shelxl_version_number 2014/7
_shelx_space_group_comment
;
The symmetry employed for this shelxl refinement is uniquely defined
by the following loop, which should always be used as a source of
symmetry information in preference to the above space-group names.
They are only intended as comments.
;

loop_
_space_group_symop_operation_xyz
'x, y, z'
'-x, y+1/2, -z+1/2'
'-x, -y, -z'
'x, -y-1/2, z-1/2'

loop_
_atom_site_label
_atom_site_type_symbol
_atom_site_fract_x
_atom_site_fract_y
_atom_site_fract_z
_atom_site_U_iso_or_equiv
_atom_site_adp_type
_atom_site_occupancy
_atom_site_site_symmetry_order
_atom_site_calc_flag
_atom_site_refinement_flags_posn
_atom_site_refinement_flags_adp
O1 O 0.08346(10) 0.36049(6) 0.21514(10) 0.0359(3) Uani 1 1 d . .
N1 N 0.44445(11) 0.59517(6) 0.25096(9) 0.0237(2) Uani 1 1 d . .
N2 N 0.37348(11) 0.41957(6) 0.30649(9) 0.0233(2) Uani 1 1 d . .
N3 N 0.25045(11) 0.47250(6) 0.25866(9) 0.0236(2) Uani 1 1 d . .
H3N H 0.2678(17) 0.5260(11) 0.2398(15) 0.038(4) Uiso 1 1 d . .
C1 C 0.47980(14) 0.67755(8) 0.24388(12) 0.0275(3) Uani 1 1 d . .
H1A H 0.4060 0.7134 0.1864 0.033 Uiso 1 1 calc R U
C2 C 0.61715(15) 0.71353(8) 0.31510(13) 0.0314(3) Uani 1 1 d . .
H2A H 0.6387 0.7720 0.3054 0.038 Uiso 1 1 calc R U
C3 C 0.72218(15) 0.66178(9) 0.40095(14) 0.0353(3) Uani 1 1 d . .
H3A H 0.8166 0.6848 0.4537 0.042 Uiso 1 1 calc R U
C4 C 0.68921(13) 0.57600(8) 0.40983(12) 0.0282(3) Uani 1 1 d . .
H4A H 0.7608 0.5395 0.4680 0.034 Uiso 1 1 calc R U
C5 C 0.54937(13) 0.54417(7) 0.33207(10) 0.0205(3) Uani 1 1 d . .
C6 C 0.50833(13) 0.45255(7) 0.33937(10) 0.0209(3) Uani 1 1 d . .
C7 C 0.63434(13) 0.38988(7) 0.39356(11) 0.0216(3) Uani 1 1 d . .
C8 C 0.75357(14) 0.38431(8) 0.34793(12) 0.0281(3) Uani 1 1 d . .
H8A H 0.7564 0.4219 0.2832 0.034 Uiso 1 1 calc R U
C9 C 0.86797(14) 0.32432(9) 0.39647(13) 0.0326(3) Uani 1 1 d . .
H9A H 0.9470 0.3197 0.3628 0.039 Uiso 1 1 calc R U
C10 C 0.86796(14) 0.27105(8) 0.49373(12) 0.0310(3) Uani 1 1 d . .
H10A H 0.9480 0.2310 0.5283 0.037 Uiso 1 1 calc R U
C11 C 0.75025(15) 0.27657(8) 0.54022(11) 0.0287(3) Uani 1 1 d . .
H11A H 0.7498 0.2403 0.6071 0.034 Uiso 1 1 calc R U
C12 C 0.63321(14) 0.33485(7) 0.48949(11) 0.0245(3) Uani 1 1 d . .
H12A H 0.5516 0.3373 0.5204 0.029 Uiso 1 1 calc R U
C13 C 0.10784(13) 0.43738(8) 0.21436(11) 0.0242(3) Uani 1 1 d . .
C14 C -0.01731(13) 0.50190(8) 0.16565(11) 0.0238(3) Uani 1 1 d . .
C15 C -0.00344(14) 0.58621(8) 0.20870(13) 0.0318(3) Uani 1 1 d . .
H15A H 0.0895 0.6050 0.2695 0.038 Uiso 1 1 calc R U
C16 C -0.12408(16) 0.64279(9) 0.16356(15) 0.0386(3) Uani 1 1 d . .
H16A H -0.1140 0.7000 0.1938 0.046 Uiso 1 1 calc R U
C17 C -0.25922(16) 0.61587(10) 0.07435(14) 0.0377(3) Uani 1 1 d . .
H17A H -0.3418 0.6547 0.0431 0.045 Uiso 1 1 calc R U
C18 C -0.27416(15) 0.53218(10) 0.03052(12) 0.0350(3) Uani 1 1 d . .
H18A H -0.3670 0.5138 -0.0308 0.042 Uiso 1 1 calc R U
C19 C -0.15408(14) 0.47543(9) 0.07607(12) 0.0292(3) Uani 1 1 d . .
H19A H -0.1649 0.4181 0.0461 0.035 Uiso 1 1 calc R U

loop_
_atom_site_aniso_label
_atom_site_aniso_U_11
_atom_site_aniso_U_22
_atom_site_aniso_U_33
_atom_site_aniso_U_23
_atom_site_aniso_U_13
_atom_site_aniso_U_12
O1 0.0324(5) 0.0221(5) 0.0495(6) -0.0010(4) 0.0097(4) -0.0069(4)
N1 0.0242(5) 0.0217(5) 0.0234(5) 0.0026(4) 0.0060(4) 0.0000(4)
N2 0.0239(5) 0.0206(5) 0.0249(5) -0.0001(4) 0.0081(4) 0.0004(4)
N3 0.0206(5) 0.0186(5) 0.0299(5) 0.0007(4) 0.0070(4) -0.0011(4)
C1 0.0307(6) 0.0223(6) 0.0289(6) 0.0065(5) 0.0096(5) 0.0020(5)
C2 0.0330(7) 0.0211(6) 0.0420(7) 0.0028(5) 0.0156(6) -0.0050(5)
C3 0.0235(6) 0.0299(7) 0.0469(8) -0.0018(6) 0.0056(6) -0.0065(5)
C4 0.0218(6) 0.0257(6) 0.0325(7) 0.0023(5) 0.0040(5) 0.0011(5)
C5 0.0221(6) 0.0199(6) 0.0207(5) 0.0002(4) 0.0091(4) 0.0005(4)
C6 0.0238(6) 0.0196(6) 0.0195(5) -0.0003(4) 0.0079(4) 0.0005(4)
C7 0.0237(6) 0.0174(5) 0.0221(5) -0.0012(4) 0.0059(4) 0.0000(4)
C8 0.0277(6) 0.0268(6) 0.0312(6) 0.0066(5) 0.0120(5) 0.0023(5)
C9 0.0226(6) 0.0322(7) 0.0431(7) 0.0024(6) 0.0115(5) 0.0029(5)
C10 0.0237(6) 0.0231(6) 0.0371(7) 0.0013(5) -0.0006(5) 0.0037(5)
C11 0.0366(7) 0.0215(6) 0.0222(6) 0.0024(5) 0.0031(5) -0.0003(5)
C12 0.0312(6) 0.0210(6) 0.0217(6) -0.0015(4) 0.0097(5) 0.0000(5)
C13 0.0260(6) 0.0229(6) 0.0241(6) -0.0030(4) 0.0093(5) -0.0053(5)
C14 0.0231(6) 0.0256(6) 0.0252(6) -0.0017(5) 0.0115(5) -0.0037(5)
C15 0.0254(6) 0.0297(7) 0.0396(7) -0.0078(5) 0.0106(5) -0.0043(5)
C16 0.0365(7) 0.0297(7) 0.0530(9) -0.0053(6) 0.0201(7) 0.0013(6)
C17 0.0330(7) 0.0430(8) 0.0397(8) 0.0071(6) 0.0159(6) 0.0113(6)
C18 0.0262(6) 0.0492(9) 0.0273(7) -0.0022(6) 0.0066(5) -0.0015(6)
C19 0.0274(6) 0.0323(7) 0.0282(6) -0.0049(5) 0.0102(5) -0.0058(5)

loop_
_atom_type_symbol
_atom_type_description
_atom_type_scat_dispersion_real
_atom_type_scat_dispersion_imag
_atom_type_scat_source
C C 0.0181 0.0091 'International Tables Vol C Tables 4.2.6.8 and 6.1.1.4'
H H 0.0000 0.0000 'International Tables Vol C Tables 4.2.6.8 and 6.1.1.4'
N N 0.0311 0.0180 'International Tables Vol C Tables 4.2.6.8 and 6.1.1.4'
O O 0.0492 0.0322 'International Tables Vol C Tables 4.2.6.8 and 6.1.1.4'

loop_
_geom_angle_atom_site_label_1
_geom_angle_atom_site_label_2
_geom_angle_atom_site_label_3
_geom_angle
C1 N1 C5 118.12(10)
C6 N2 N3 118.63(10)
N2 N3 C13 119.05(10)
N2 N3 H3N 117.4(10)
C13 N3 H3N 121.6(10)
N1 C1 C2 123.82(11)
N1 C1 H1A 118.1
C2 C1 H1A 118.1
C1 C2 C3 117.84(11)
C1 C2 H2A 121.1
C3 C2 H2A 121.1
C2 C3 C4 119.64(12)
C2 C3 H3A 120.2
C4 C3 H3A 120.2
C3 C4 C5 118.89(11)
C3 C4 H4A 120.6
C5 C4 H4A 120.6
N1 C5 C4 121.64(11)
N1 C5 C6 117.58(10)
C4 C5 C6 120.74(10)
N2 C6 C5 127.66(10)
N2 C6 C7 114.39(10)
C5 C6 C7 117.93(10)
C12 C7 C8 118.88(11)
C12 C7 C6 120.33(10)
C8 C7 C6 120.78(10)
C9 C8 C7 120.39(11)
C9 C8 H8A 119.8
C7 C8 H8A 119.8
C10 C9 C8 120.44(12)
C10 C9 H9A 119.8
C8 C9 H9A 119.8
C9 C10 C11 119.50(11)
C9 C10 H10A 120.2
C11 C10 H10A 120.2
C10 C11 C12 120.24(11)
C10 C11 H11A 119.9
C12 C11 H11A 119.9
C11 C12 C7 120.50(11)
C11 C12 H12A 119.7
C7 C12 H12A 119.7
O1 C13 N3 123.49(11)
O1 C13 C14 122.52(11)
N3 C13 C14 113.99(10)
C19 C14 C15 119.05(12)
C19 C14 C13 118.28(11)
C15 C14 C13 122.65(11)
C16 C15 C14 120.51(12)
C16 C15 H15A 119.7
C14 C15 H15A 119.7
C17 C16 C15 119.95(13)
C17 C16 H16A 120.0
C15 C16 H16A 120.0
C16 C17 C18 120.04(13)
C16 C17 H17A 120.0
C18 C17 H17A 120.0
C19 C18 C17 120.09(12)
C19 C18 H18A 120.0
C17 C18 H18A 120.0
C18 C19 C14 120.36(12)
C18 C19 H19A 119.8
C14 C19 H19A 119.8

loop_
_geom_bond_atom_site_label_1
_geom_bond_atom_site_label_2
_geom_bond_distance
O1 C13 1.2219(15)
N1 C1 1.3369(15)
N1 C5 1.3483(15)
N2 C6 1.2947(15)
N2 N3 1.3682(13)
N3 C13 1.3691(15)
N3 H3N 0.890(17)
C1 C2 1.3793(18)
C1 H1A 0.9500
C2 C3 1.3797(19)
C2 H2A 0.9500
C3 C4 1.3852(18)
C3 H3A 0.9500
C4 C5 1.3926(16)
C4 H4A 0.9500
C5 C6 1.4905(16)
C6 C7 1.4915(15)
C7 C12 1.3926(16)
C7 C8 1.3932(17)
C8 C9 1.3853(17)
C8 H8A 0.9500
C9 C10 1.3848(19)
C9 H9A 0.9500
C10 C11 1.3864(19)
C10 H10A 0.9500
C11 C12 1.3867(17)
C11 H11A 0.9500
C12 H12A 0.9500
C13 C14 1.4983(16)
C14 C19 1.3933(16)
C14 C15 1.3937(17)
C15 C16 1.3850(19)
C15 H15A 0.9500
C16 C17 1.384(2)
C16 H16A 0.9500
C17 C18 1.387(2)
C17 H17A 0.9500
C18 C19 1.3836(19)
C18 H18A 0.9500
C19 H19A 0.9500

loop_
_geom_hbond_atom_site_label_D
_geom_hbond_atom_site_label_H
_geom_hbond_atom_site_label_A
_geom_hbond_distance_DH
_geom_hbond_distance_HA
_geom_hbond_distance_DA
_geom_hbond_angle_DHA
_geom_hbond_site_symmetry_A
N3 H3N N1 0.890(17) 1.946(16) 2.6652(14) 136.7(13) .
C2 H2A N2 0.95 2.61 3.5133(16) 158.2 2_655

loop_
_geom_torsion_atom_site_label_1
_geom_torsion_atom_site_label_2
_geom_torsion_atom_site_label_3
_geom_torsion_atom_site_label_4
_geom_torsion
C6 N2 N3 C13 174.84(10)
C5 N1 C1 C2 -0.28(18)
N1 C1 C2 C3 -1.8(2)
C1 C2 C3 C4 2.2(2)
C2 C3 C4 C5 -0.6(2)
C1 N1 C5 C4 2.06(17)
C1 N1 C5 C6 179.79(10)
C3 C4 C5 N1 -1.65(19)
C3 C4 C5 C6 -179.31(12)
N3 N2 C6 C5 0.12(17)
N3 N2 C6 C7 178.40(9)
N1 C5 C6 N2 -21.70(17)
C4 C5 C6 N2 156.05(12)
N1 C5 C6 C7 160.08(10)
C4 C5 C6 C7 -22.17(16)
N2 C6 C7 C12 -50.22(15)
C5 C6 C7 C12 128.23(11)
N2 C6 C7 C8 128.69(12)
C5 C6 C7 C8 -52.86(15)
C12 C7 C8 C9 0.70(18)
C6 C7 C8 C9 -178.22(11)
C7 C8 C9 C10 -2.1(2)
C8 C9 C10 C11 1.7(2)
C9 C10 C11 C12 0.16(19)
C10 C11 C12 C7 -1.59(18)
C8 C7 C12 C11 1.15(17)
C6 C7 C12 C11 -179.92(10)
N2 N3 C13 O1 0.10(17)
N2 N3 C13 C14 179.44(9)
O1 C13 C14 C19 -26.02(17)
N3 C13 C14 C19 154.64(11)
O1 C13 C14 C15 152.29(13)
N3 C13 C14 C15 -27.06(16)
C19 C14 C15 C16 0.31(19)
C13 C14 C15 C16 -177.98(12)
C14 C15 C16 C17 -0.5(2)
C15 C16 C17 C18 0.3(2)
C16 C17 C18 C19 0.1(2)
C17 C18 C19 C14 -0.30(19)
C15 C14 C19 C18 0.09(18)
C13 C14 C19 C18 178.46(11)
